data_2200551
loop_
_publ_author_name
'Gilardi, Richard D.'
'Butcher, Ray J.'

_publ_section_title
;
 2,6-Diamino-3,5-dinitro-1,4-pyrazine dimethyl sulfoxide solvate
;
_journal_issue 8
_journal_name_full 'Acta Crystallographica Section E'
_journal_page_first o757
_journal_page_last o759
_journal_paper_doi 10.1107/S1600536801011722
_journal_volume 57
_journal_year 2001
_chemical_formula_iupac 'C4 H4 N6 O4, C2 H6 O S'
_chemical_formula_moiety 'C4 H4 N6 O4, C2 H6 O S'
_chemical_formula_sum 'C6 H10 N6 O5 S'
_chemical_formula_weight 278.26
_chemical_name_common
;
2,6-diamino-3,5-dinitro-1,4-pyrazine dimethyl sulfoxide solvate
;
_chemical_name_systematic
;
2,6-diamino-3,5-dinitro-1,4-pyrazine dimethyl sulfoxide solvate
;
_space_group_IT_number 2
_symmetry_cell_setting triclinic
_symmetry_space_group_name_Hall '-P 1'
_symmetry_space_group_name_H-M 'P -1'
_cell_angle_alpha 99.253(2)
_cell_angle_beta 94.113(2)
_cell_angle_gamma 92.482(2)
_cell_formula_units_Z 2
_cell_length_a 5.7817(5)
_cell_length_b 8.1353(8)
_cell_length_c 12.0270(11)
_cell_measurement_reflns_used 3759
_cell_measurement_temperature 93(2)
_cell_measurement_theta_max 28.2775
_cell_measurement_theta_min 2.5405
_cell_volume 556.04(9)
_computing_cell_refinement SMART
_computing_data_collection 'SMART (Bruker, 1994)'
_computing_data_reduction 'SHELXTL (Bruker, 1994)'
_computing_molecular_graphics SHELXTL
_computing_publication_material SHELXTL
_computing_structure_refinement 'SHELXL97 (Sheldrick, 1997)'
_computing_structure_solution 'SHELXS97 (Sheldrick, 1990)'
_diffrn_ambient_temperature 93(2)
_diffrn_measured_fraction_theta_full .956
_diffrn_measured_fraction_theta_max .956
_diffrn_measurement_device_type 'CCD area detector'
_diffrn_measurement_method '\f and \w'
_diffrn_radiation_monochromator graphite
_diffrn_radiation_source 'fine-focus sealed tube'
_diffrn_radiation_type MoK\a
_diffrn_radiation_wavelength .71073
_diffrn_reflns_av_R_equivalents .0309
_diffrn_reflns_av_sigmaI/netI .0249
_diffrn_reflns_limit_h_max 7
_diffrn_reflns_limit_h_min -6
_diffrn_reflns_limit_k_max 10
_diffrn_reflns_limit_k_min -10
_diffrn_reflns_limit_l_max 16
_diffrn_reflns_limit_l_min -15
_diffrn_reflns_number 4175
_diffrn_reflns_theta_full 28.28
_diffrn_reflns_theta_max 28.28
_diffrn_reflns_theta_min 1.72
_diffrn_standards_decay_% .03
_exptl_absorpt_coefficient_mu .319
_exptl_absorpt_correction_T_max .9692
_exptl_absorpt_correction_T_min .9189
_exptl_absorpt_correction_type integration
_exptl_absorpt_process_details '(Wuensch & Prewitt, 1965)'
_exptl_crystal_colour yellow
_exptl_crystal_density_diffrn 1.662
_exptl_crystal_density_method 'not measured'
_exptl_crystal_description prism
_exptl_crystal_F_000 288
_exptl_crystal_size_max .65
_exptl_crystal_size_mid .22
_exptl_crystal_size_min .07
_refine_diff_density_max .437
_refine_diff_density_min -.252
_refine_ls_extinction_coef .005(2)
_refine_ls_extinction_method SHELXL97
_refine_ls_goodness_of_fit_ref 1.144
_refine_ls_hydrogen_treatment mixed
_refine_ls_matrix_type full
_refine_ls_number_parameters 204
_refine_ls_number_reflns 2638
_refine_ls_number_restraints 0
_refine_ls_restrained_S_all 1.144
_refine_ls_R_factor_all .0376
_refine_ls_R_factor_gt .0350
_refine_ls_shift/su_max .006
_refine_ls_shift/su_mean .001
_refine_ls_structure_factor_coef Fsqd
_refine_ls_weighting_details 'calc w = 1/[\s^2^(Fo^2^)+(0.0434P)^2^+0.3143P] where P = (Fo^2^+2Fc^2^)/3'
_refine_ls_weighting_scheme calc
_refine_ls_wR_factor_ref .0909
_reflns_number_gt 2505
_reflns_number_total 2638
_reflns_threshold_expression I>2\s(I)
_cod_data_source_file wn6030.cif
_cod_data_source_block I
_cod_depositor_comments
;
The following automatic conversions were performed:
'_symmetry_cell_setting' value 'Triclinic' changed to 'triclinic'
according to '/home/saulius/struct/CIF-dictionaries/cif_core.dic'
dictionary named 'cif_core.dic' version 2.4.1 from 2010-06-29.

Automatic conversion script
Id: cif_fix_enum 1527 2010-12-29 10:47:43Z saulius 

The following automatic conversions were performed:

'_symmetry_cell_setting' value 'Triclinic' changed to 'triclinic'
according to /home/saulius/struct/CIF-dictionaries/cif_core.dic
dictionary named 'cif_core.dic' version 2.4.1 from 2010-06-29.

Automatic conversion script
Id: cif_fix_values 1715 2011-07-08 13:25:40Z adriana 
;
_cod_database_code 2200551
_cod_database_fobs_code 2200551

loop_
_symmetry_equiv_pos_as_xyz
'x, y, z'
'-x, -y, -z'

loop_
_atom_site_label
_atom_site_fract_x
_atom_site_fract_y
_atom_site_fract_z
_atom_site_U_iso_or_equiv
_atom_site_adp_type
_atom_site_calc_flag
_atom_site_refinement_flags
_atom_site_occupancy
_atom_site_disorder_assembly
_atom_site_disorder_group
_atom_site_type_symbol
S1S 1.17993(6) .66666(4) 1.34974(3) .01204(11) Uani d . 1 . . S
O1S 1.03544(19) .62121(14) 1.23767(9) .0172(2) Uani d . 1 . . O
N1 .7338(2) .64907(15) .94637(10) .0127(2) Uani d . 1 . . N
C2 .5825(2) .61920(17) .85410(12) .0123(3) Uani d . 1 . . C
N2 .3974(2) .51846(17) .85675(11) .0159(3) Uani d . 1 . . N
H2A .299(4) .494(2) .8020(18) .016(5) Uiso d . 1 . . H
H2B .379(4) .480(3) .9132(19) .017(5) Uiso d . 1 . . H
C3 .6322(2) .69773(17) .75867(12) .0121(3) Uani d . 1 . . C
N3 .4786(2) .67906(15) .65560(10) .0134(2) Uani d . 1 . . N
O3A .29497(19) .59424(15) .65159(10) .0215(3) Uani d . 1 . . O
O3B .53576(19) .74861(15) .57813(9) .0193(2) Uani d . 1 . . O
N4 .8207(2) .79105(15) .75808(10) .0123(2) Uani d . 1 . . N
C5 .9692(2) .81529(17) .84709(12) .0123(3) Uani d . 1 . . C
N5 1.1745(2) .91916(15) .83599(11) .0140(2) Uani d . 1 . . N
O5A 1.32413(18) .94817(14) .91680(10) .0190(2) Uani d . 1 . . O
O5B 1.1932(2) .97274(15) .74713(10) .0208(2) Uani d . 1 . . O
C6 .9299(2) .74434(17) .94705(12) .0121(3) Uani d . 1 . . C
N6 1.0750(2) .76880(17) 1.03955(11) .0155(3) Uani d . 1 . . N
H6A 1.207(4) .820(3) 1.0382(17) .020(5) Uiso d . 1 . . H
H6B 1.048(4) .724(3) 1.094(2) .023(5) Uiso d . 1 . . H
C1S .9899(3) .7636(2) 1.44803(14) .0205(3) Uani d . 1 . . C
H1SA .877(4) .682(3) 1.458(2) .038(6) Uiso d . 1 . . H
H1SB .920(4) .848(3) 1.4155(19) .026(5) Uiso d . 1 . . H
H1SC 1.080(4) .803(3) 1.518(2) .031(6) Uiso d . 1 . . H
C2S 1.3558(3) .8471(2) 1.33623(15) .0215(3) Uani d . 1 . . C
H2SA 1.463(5) .817(3) 1.282(2) .041(7) Uiso d . 1 . . H
H2SB 1.441(4) .884(3) 1.407(2) .029(6) Uiso d . 1 . . H
H2SC 1.259(4) .932(3) 1.315(2) .037(6) Uiso d . 1 . . H

loop_
_atom_site_aniso_label
_atom_site_aniso_U_11
_atom_site_aniso_U_22
_atom_site_aniso_U_33
_atom_site_aniso_U_12
_atom_site_aniso_U_13
_atom_site_aniso_U_23
S1S .01286(18) .01223(18) .01090(18) -.00085(12) -.00046(12) .00252(12)
O1S .0177(5) .0214(5) .0114(5) -.0058(4) -.0017(4) .0028(4)
N1 .0145(6) .0133(6) .0104(5) -.0007(4) .0000(4) .0029(4)
C2 .0141(6) .0120(6) .0110(6) .0010(5) .0018(5) .0022(5)
N2 .0159(6) .0205(6) .0116(6) -.0052(5) -.0023(5) .0064(5)
C3 .0121(6) .0137(6) .0107(6) .0005(5) .0001(5) .0033(5)
N3 .0139(6) .0153(6) .0113(6) -.0009(4) .0003(4) .0036(4)
O3A .0174(5) .0272(6) .0200(5) -.0096(4) -.0054(4) .0103(5)
O3B .0188(5) .0276(6) .0127(5) -.0031(4) -.0007(4) .0091(4)
N4 .0129(5) .0118(5) .0125(6) .0018(4) .0018(4) .0026(4)
C5 .0117(6) .0120(6) .0135(6) -.0009(5) .0016(5) .0030(5)
N5 .0129(5) .0140(6) .0152(6) -.0004(4) .0012(4) .0030(5)
O5A .0148(5) .0222(5) .0190(5) -.0040(4) -.0048(4) .0047(4)
O5B .0199(5) .0259(6) .0178(5) -.0070(4) -.0002(4) .0107(4)
C6 .0131(6) .0120(6) .0112(6) .0016(5) .0017(5) .0018(5)
N6 .0150(6) .0193(6) .0126(6) -.0031(5) -.0006(5) .0056(5)
C1S .0188(7) .0257(8) .0158(7) .0037(6) .0021(6) -.0011(6)
C2S .0218(8) .0209(8) .0216(8) -.0091(6) -.0051(6) .0090(6)

loop_
_atom_type_symbol
_atom_type_description
_atom_type_scat_dispersion_real
_atom_type_scat_dispersion_imag
_atom_type_scat_source
C C .0033 .0016 'International Tables Vol C Tables 4.2.6.8 and 6.1.1.4'
H H .0000 .0000 'International Tables Vol C Tables 4.2.6.8 and 6.1.1.4'
N N .0061 .0033 'International Tables Vol C Tables 4.2.6.8 and 6.1.1.4'
O O .0106 .0060 'International Tables Vol C Tables 4.2.6.8 and 6.1.1.4'
S S .1246 .1234 'International Tables Vol C Tables 4.2.6.8 and 6.1.1.4'

loop_
_geom_angle_atom_site_label_1
_geom_angle_atom_site_label_2
_geom_angle_atom_site_label_3
_geom_angle
O1S S1S C2S 105.12(7)
O1S S1S C1S 106.08(7)
C2S S1S C1S 98.55(9)
C6 N1 C2 120.51(12)
N2 C2 N1 117.72(13)
N2 C2 C3 124.14(13)
N1 C2 C3 118.14(12)
N4 C3 C2 122.12(13)
N4 C3 N3 114.65(12)
C2 C3 N3 123.22(12)
O3B N3 O3A 123.32(12)
O3B N3 C3 118.88(12)
O3A N3 C3 117.79(11)
C3 N4 C5 119.07(12)
N4 C5 C6 122.24(13)
N4 C5 N5 114.15(12)
C6 C5 N5 123.61(13)
O5B N5 O5A 122.99(12)
O5B N5 C5 118.81(12)
O5A N5 C5 118.19(12)
N6 C6 N1 118.34(13)
N6 C6 C5 123.80(13)
N1 C6 C5 117.87(12)

loop_
_geom_bond_atom_site_label_1
_geom_bond_atom_site_label_2
_geom_bond_site_symmetry_2
_geom_bond_distance
_geom_bond_publ_flag
S1S O1S . 1.5174(11) ?
S1S C2S . 1.7852(16) ?
S1S C1S . 1.7855(16) ?
N1 C6 . 1.3438(18) ?
N1 C2 . 1.3458(18) ?
C2 N2 . 1.3251(18) ?
C2 C3 . 1.4405(19) ?
C3 N4 . 1.3018(18) ?
C3 N3 . 1.4555(17) ?
N3 O3B . 1.2226(16) ?
N3 O3A . 1.2347(16) ?
N4 C5 . 1.3069(19) ?
C5 C6 . 1.4426(19) ?
C5 N5 . 1.4535(17) ?
N5 O5B . 1.2273(17) ?
N5 O5A . 1.2396(16) ?
C6 N6 . 1.3274(19) ?

loop_
_geom_hbond_atom_site_label_D
_geom_hbond_atom_site_label_H
_geom_hbond_atom_site_label_A
_geom_hbond_site_symmetry_A
_geom_hbond_distance_DH
_geom_hbond_distance_HA
_geom_hbond_distance_DA
_geom_hbond_angle_DHA
N2 H2A O3A . .83(2) 2.10(2) 2.6703(18) 125.6(17)
N2 H2A O1S 2_667 .83(2) 2.10(2) 2.7884(17) 139.9(18)
N2 H2B N1 2_667 .80(2) 2.25(2) 3.0407(18) 170(2)
N6 H6A O5A . .86(2) 2.06(2) 2.6831(18) 128.8(18)
N6 H6B O1S . .82(2) 2.05(2) 2.8541(17) 171(2)

loop_
_geom_torsion_atom_site_label_1
_geom_torsion_atom_site_label_2
_geom_torsion_atom_site_label_3
_geom_torsion_atom_site_label_4
_geom_torsion
C6 N1 C2 N2 177.11(13)
C6 N1 C2 C3 -2.6(2)
N2 C2 C3 N4 -177.40(13)
N1 C2 C3 N4 2.3(2)
N2 C2 C3 N3 2.2(2)
N1 C2 C3 N3 -178.10(12)
N4 C3 N3 O3B .54(19)
C2 C3 N3 O3B -179.13(13)
N4 C3 N3 O3A -178.82(13)
C2 C3 N3 O3A 1.5(2)
C2 C3 N4 C5 -.4(2)
N3 C3 N4 C5 179.91(12)
C3 N4 C5 C6 -1.1(2)
C3 N4 C5 N5 179.04(12)
N4 C5 N5 O5B -.68(19)
C6 C5 N5 O5B 179.41(13)
N4 C5 N5 O5A -179.98(12)
C6 C5 N5 O5A .1(2)
C2 N1 C6 N6 -179.27(12)
C2 N1 C6 C5 1.2(2)
N4 C5 C6 N6 -178.79(13)
N5 C5 C6 N6 1.1(2)
N4 C5 C6 N1 .7(2)
N5 C5 C6 N1 -179.40(12)
